data_4023392
loop_
_publ_author_name
'Christopher E. Katz'
'Timothy Ribelin'
'Donna Withrow'
'Yashar Basseri'
'Anna K. Manukyan'
'Amy Bermudez'
'Christian G Nuera'
'Victor W. Day'
'Douglas R. Powell'
'Jennifer L. Poutsma'
'Jeffrey Aub\'e'

_publ_contact_author
; 
   Prof. Jeffrey Aub\'e 
   Department of Medicinal Chemistry -- University of Kansas 
   Malott Hall 
   1251 Wescoe Hall Dr, Rm 4070 
   Lawrence, KS  66045-7582  USA 
;
_publ_contact_author_email jaube@ku.edu
_publ_contact_author_fax 1(785)8645326
_publ_contact_author_phone 1(785)8644496
_publ_section_title
;
 Nonbonded, Attractive Cation-\p Interactions in
 Azide-Mediated Asymmetric Ring Expansion Reactions
;
_journal_name_full 'Journal of Organic Chemistry'
_journal_page_first 3318
_journal_page_last 3327
_journal_paper_doi 10.1021/jo800222r
_journal_volume 73
_journal_year 2008
_chemical_formula_sum 'C18 H33 N O2'
_chemical_formula_weight 295.45
_chemical_name_systematic
; 
 ? 
;
_space_group_IT_number 2
_symmetry_cell_setting triclinic
_symmetry_space_group_name_Hall '-P 1'
_symmetry_space_group_name_H-M 'P -1'
_atom_sites_solution_hydrogens geom
_atom_sites_solution_primary direct
_atom_sites_solution_secondary difmap
_audit_creation_method SHELXL-97
_cell_angle_alpha 88.983(2)
_cell_angle_beta 71.954(2)
_cell_angle_gamma 71.686(2)
_cell_formula_units_Z 4
_cell_length_a 11.1702(11)
_cell_length_b 12.0677(11)
_cell_length_c 14.2415(13)
_cell_measurement_reflns_used 5715
_cell_measurement_temperature 100(2)
_cell_measurement_theta_max 30.44
_cell_measurement_theta_min 2.22
_cell_volume 1726.1(3)
_computing_cell_refinement 'Bruker SAINT'
_computing_data_collection 'Bruker SMART'
_computing_data_reduction 'Bruker SAINT'
_computing_molecular_graphics 'Bruker SHELXTL'
_computing_publication_material 'Bruker SHELXTL'
_computing_structure_refinement 'Bruker SHELXTL'
_computing_structure_solution 'Bruker SHELXTL'
_diffrn_ambient_temperature 100(2)
_diffrn_measured_fraction_theta_full 0.995
_diffrn_measured_fraction_theta_max 0.995
_diffrn_measurement_device_type 'Bruker SMART APEX CCD area detector'
_diffrn_measurement_method 'phi and omega scans'
_diffrn_radiation_monochromator graphite
_diffrn_radiation_source 'fine-focus sealed tube'
_diffrn_radiation_type MoK\a
_diffrn_radiation_wavelength 0.71073
_diffrn_reflns_av_R_equivalents 0.0473
_diffrn_reflns_av_sigmaI/netI 0.0572
_diffrn_reflns_limit_h_max 14
_diffrn_reflns_limit_h_min -14
_diffrn_reflns_limit_k_max 15
_diffrn_reflns_limit_k_min -15
_diffrn_reflns_limit_l_max 18
_diffrn_reflns_limit_l_min -18
_diffrn_reflns_number 17300
_diffrn_reflns_theta_full 27.50
_diffrn_reflns_theta_max 27.50
_diffrn_reflns_theta_min 2.10
_diffrn_standards_decay_% 0.00
_exptl_absorpt_coefficient_mu 0.072
_exptl_absorpt_correction_T_max 1.000
_exptl_absorpt_correction_T_min 0.828
_exptl_absorpt_correction_type multi-scan
_exptl_crystal_colour Colorless
_exptl_crystal_density_diffrn 1.137
_exptl_crystal_density_method 'not measured'
_exptl_crystal_description 'Thin plate'
_exptl_crystal_F_000 656
_exptl_crystal_size_max 0.30
_exptl_crystal_size_mid 0.18
_exptl_crystal_size_min 0.02
_refine_diff_density_max 0.374
_refine_diff_density_min -0.225
_refine_diff_density_rms 0.053
_refine_ls_extinction_method none
_refine_ls_goodness_of_fit_ref 1.094
_refine_ls_hydrogen_treatment mixed
_refine_ls_matrix_type full
_refine_ls_number_parameters 393
_refine_ls_number_reflns 7919
_refine_ls_number_restraints 0
_refine_ls_restrained_S_all 1.094
_refine_ls_R_factor_all 0.0807
_refine_ls_R_factor_gt 0.0639
_refine_ls_shift/su_max 0.000
_refine_ls_shift/su_mean 0.000
_refine_ls_structure_factor_coef Fsqd
_refine_ls_weighting_details 'calc w=1/[\s^2^(Fo^2^)+(0.0675P)^2^+0.3070P] where P=(Fo^2^+2Fc^2^)/3'
_refine_ls_weighting_scheme calc
_refine_ls_wR_factor_gt 0.1430
_refine_ls_wR_factor_ref 0.1507
_reflns_number_gt 6322
_reflns_number_total 7919
_reflns_threshold_expression >2sigma(I)
_cod_data_source_file jo800222r-File003_4.cif
_cod_data_source_block k52d_(Compound_30b)
_cod_depositor_comments
;
The following automatic conversions were performed:
'_symmetry_cell_setting' value 'Triclinic' changed to 'triclinic'
according to '/home/saulius/struct/CIF-dictionaries/cif_core.dic'
dictionary named 'cif_core.dic' version 2.4.1 from 2010-06-29.

Automatic conversion script
Id: cif_fix_enum 1527 2010-12-29 10:47:43Z saulius 
;
_cod_database_code 4023392

loop_
_symmetry_equiv_pos_as_xyz
'x, y, z'
'-x, -y, -z'

loop_
_atom_site_label
_atom_site_type_symbol
_atom_site_fract_x
_atom_site_fract_y
_atom_site_fract_z
_atom_site_U_iso_or_equiv
_atom_site_adp_type
_atom_site_occupancy
_atom_site_symmetry_multiplicity
_atom_site_calc_flag
_atom_site_refinement_flags
_atom_site_disorder_assembly
_atom_site_disorder_group
O1 O 0.44085(12) -0.13489(10) 0.32450(9) 0.0226(3) Uani 1 1 d . . .
O2 O 0.45756(14) 0.16272(12) 0.23253(9) 0.0263(3) Uani 1 1 d . . .
H2O H 0.492(2) 0.218(2) 0.2093(18) 0.041(7) Uiso 1 1 d . . .
N1 N 0.28928(14) 0.04187(12) 0.32744(10) 0.0158(3) Uani 1 1 d . . .
C1 C 0.34393(17) -0.07373(14) 0.30143(12) 0.0161(3) Uani 1 1 d . . .
C2 C 0.28286(17) -0.12839(14) 0.24155(12) 0.0175(4) Uani 1 1 d . . .
H2A H 0.1862 -0.1081 0.2770 0.021 Uiso 1 1 calc R . .
H2B H 0.3225 -0.2147 0.2370 0.021 Uiso 1 1 calc R . .
C3 C 0.30288(17) -0.08883(14) 0.13607(12) 0.0178(4) Uani 1 1 d . . .
H3A H 0.3922 -0.0800 0.1104 0.021 Uiso 1 1 calc R . .
H3B H 0.3012 -0.1514 0.0929 0.021 Uiso 1 1 calc R . .
C4 C 0.19924(17) 0.02625(14) 0.12808(12) 0.0163(3) Uani 1 1 d . . .
H4 H 0.1103 0.0157 0.1579 0.020 Uiso 1 1 calc R . .
C5 C 0.19926(18) 0.12840(15) 0.19041(13) 0.0193(4) Uani 1 1 d . . .
H5A H 0.2866 0.1409 0.1630 0.023 Uiso 1 1 calc R . .
H5B H 0.1305 0.2002 0.1831 0.023 Uiso 1 1 calc R . .
C6 C 0.17353(17) 0.11299(15) 0.30090(13) 0.0190(4) Uani 1 1 d . . .
H6A H 0.1395 0.1915 0.3373 0.023 Uiso 1 1 calc R . .
H6B H 0.1026 0.0766 0.3237 0.023 Uiso 1 1 calc R . .
C7 C 0.34598(17) 0.09960(14) 0.38524(12) 0.0158(3) Uani 1 1 d . . .
H7 H 0.4310 0.0406 0.3873 0.019 Uiso 1 1 calc R . .
C8 C 0.38170(18) 0.20126(15) 0.33253(13) 0.0205(4) Uani 1 1 d . . .
H8A H 0.2995 0.2662 0.3361 0.025 Uiso 1 1 calc R . .
H8B H 0.4336 0.2306 0.3653 0.025 Uiso 1 1 calc R . .
C9 C 0.25439(17) 0.13463(14) 0.49299(12) 0.0166(3) Uani 1 1 d . . .
H9 H 0.1697 0.1953 0.4925 0.020 Uiso 1 1 calc R . .
C10 C 0.22040(19) 0.02895(15) 0.54100(13) 0.0222(4) Uani 1 1 d . . .
H10A H 0.1724 0.0003 0.5042 0.027 Uiso 1 1 calc R . .
H10B H 0.3040 -0.0350 0.5360 0.027 Uiso 1 1 calc R . .
C11 C 0.13497(19) 0.05861(17) 0.64956(13) 0.0253(4) Uani 1 1 d . . .
H11A H 0.0473 0.1163 0.6543 0.030 Uiso 1 1 calc R . .
H11B H 0.1198 -0.0131 0.6782 0.030 Uiso 1 1 calc R . .
C12 C 0.2013(2) 0.10891(17) 0.70867(14) 0.0268(4) Uani 1 1 d . . .
H12A H 0.2848 0.0486 0.7095 0.032 Uiso 1 1 calc R . .
H12B H 0.1417 0.1313 0.7780 0.032 Uiso 1 1 calc R . .
C13 C 0.2321(2) 0.21591(17) 0.66293(13) 0.0263(4) Uani 1 1 d . . .
H13A H 0.1476 0.2790 0.6686 0.032 Uiso 1 1 calc R . .
H13B H 0.2795 0.2448 0.7002 0.032 Uiso 1 1 calc R . .
C14 C 0.31720(19) 0.18779(16) 0.55435(13) 0.0220(4) Uani 1 1 d . . .
H14A H 0.4059 0.1320 0.5495 0.026 Uiso 1 1 calc R . .
H14B H 0.3299 0.2605 0.5263 0.026 Uiso 1 1 calc R . .
C15 C 0.21122(17) 0.05265(14) 0.01855(12) 0.0175(4) Uani 1 1 d . . .
C16 C 0.10195(18) 0.16725(15) 0.01642(13) 0.0226(4) Uani 1 1 d . . .
H16A H 0.0999 0.1766 -0.0516 0.034 Uiso 1 1 calc R . .
H16B H 0.1208 0.2336 0.0402 0.034 Uiso 1 1 calc R . .
H16C H 0.0155 0.1646 0.0593 0.034 Uiso 1 1 calc R . .
C17 C 0.19046(19) -0.04708(15) -0.03379(13) 0.0220(4) Uani 1 1 d . . .
H17A H 0.1816 -0.0245 -0.0984 0.033 Uiso 1 1 calc R . .
H17B H 0.1094 -0.0618 0.0070 0.033 Uiso 1 1 calc R . .
H17C H 0.2671 -0.1184 -0.0433 0.033 Uiso 1 1 calc R . .
C18 C 0.34690(18) 0.06331(16) -0.03989(13) 0.0225(4) Uani 1 1 d . . .
H18A H 0.3471 0.0852 -0.1065 0.034 Uiso 1 1 calc R . .
H18B H 0.4166 -0.0120 -0.0449 0.034 Uiso 1 1 calc R . .
H18C H 0.3639 0.1236 -0.0056 0.034 Uiso 1 1 calc R . .
O21 O 0.56409(12) 0.33263(11) 0.17144(9) 0.0226(3) Uani 1 1 d . . .
O22 O 0.54490(14) 0.63694(12) 0.25759(9) 0.0262(3) Uani 1 1 d . . .
H22O H 0.509(2) 0.709(2) 0.2809(17) 0.036(6) Uiso 1 1 d . . .
N21 N 0.71481(14) 0.42239(12) 0.16761(10) 0.0161(3) Uani 1 1 d . . .
C21 C 0.66001(17) 0.33782(14) 0.19519(12) 0.0169(3) Uani 1 1 d . . .
C22 C 0.71892(18) 0.24763(14) 0.25791(12) 0.0179(4) Uani 1 1 d . . .
H22A H 0.8156 0.2120 0.2234 0.022 Uiso 1 1 calc R . .
H22B H 0.6784 0.1846 0.2640 0.022 Uiso 1 1 calc R . .
C23 C 0.69793(17) 0.29796(15) 0.36263(12) 0.0178(4) Uani 1 1 d . . .
H23A H 0.6091 0.3587 0.3869 0.021 Uiso 1 1 calc R . .
H23B H 0.6982 0.2345 0.4077 0.021 Uiso 1 1 calc R . .
C24 C 0.80287(17) 0.35190(14) 0.36835(12) 0.0164(3) Uani 1 1 d . . .
H24 H 0.8913 0.2905 0.3376 0.020 Uiso 1 1 calc R . .
C25 C 0.80178(18) 0.45655(15) 0.30524(13) 0.0191(4) Uani 1 1 d . . .
H25A H 0.7139 0.5180 0.3318 0.023 Uiso 1 1 calc R . .
H25B H 0.8697 0.4894 0.3123 0.023 Uiso 1 1 calc R . .
C26 C 0.82893(17) 0.42769(15) 0.19491(12) 0.0178(4) Uani 1 1 d . . .
H26A H 0.8627 0.4875 0.1575 0.021 Uiso 1 1 calc R . .
H26B H 0.9005 0.3511 0.1735 0.021 Uiso 1 1 calc R . .
C27 C 0.65914(17) 0.51302(14) 0.10747(13) 0.0177(4) Uani 1 1 d . . .
H27 H 0.5747 0.5026 0.1053 0.021 Uiso 1 1 calc R . .
C28 C 0.62224(19) 0.63487(15) 0.15796(13) 0.0214(4) Uani 1 1 d . . .
H28A H 0.7038 0.6530 0.1549 0.026 Uiso 1 1 calc R . .
H28B H 0.5709 0.6944 0.1239 0.026 Uiso 1 1 calc R . .
C29 C 0.75319(18) 0.49467(14) 0.00003(12) 0.0176(4) Uani 1 1 d . . .
H29 H 0.8393 0.5024 0.0012 0.021 Uiso 1 1 calc R . .
C30 C 0.7820(2) 0.37142(15) -0.04559(13) 0.0235(4) Uani 1 1 d . . .
H30A H 0.8236 0.3129 -0.0057 0.028 Uiso 1 1 calc R . .
H30B H 0.6971 0.3603 -0.0434 0.028 Uiso 1 1 calc R . .
C31 C 0.8742(2) 0.35042(17) -0.15273(14) 0.0287(4) Uani 1 1 d . . .
H31A H 0.9624 0.3533 -0.1544 0.034 Uiso 1 1 calc R . .
H31B H 0.8866 0.2714 -0.1803 0.034 Uiso 1 1 calc R . .
C32 C 0.8178(2) 0.44167(18) -0.21638(14) 0.0322(5) Uani 1 1 d . . .
H32A H 0.7346 0.4329 -0.2210 0.039 Uiso 1 1 calc R . .
H32B H 0.8823 0.4290 -0.2842 0.039 Uiso 1 1 calc R . .
C33 C 0.7892(2) 0.56519(17) -0.17204(14) 0.0295(4) Uani 1 1 d . . .
H33A H 0.8741 0.5767 -0.1747 0.035 Uiso 1 1 calc R . .
H33B H 0.7473 0.6231 -0.2121 0.035 Uiso 1 1 calc R . .
C34 C 0.69739(19) 0.58640(15) -0.06478(13) 0.0228(4) Uani 1 1 d . . .
H34A H 0.6090 0.5840 -0.0630 0.027 Uiso 1 1 calc R . .
H34B H 0.6855 0.6654 -0.0374 0.027 Uiso 1 1 calc R . .
C35 C 0.79435(17) 0.38095(15) 0.47700(12) 0.0186(4) Uani 1 1 d . . .
C36 C 0.65724(18) 0.46519(16) 0.53692(13) 0.0243(4) Uani 1 1 d . . .
H36A H 0.6577 0.4850 0.6032 0.036 Uiso 1 1 calc R . .
H36B H 0.5895 0.4276 0.5427 0.036 Uiso 1 1 calc R . .
H36C H 0.6368 0.5368 0.5031 0.036 Uiso 1 1 calc R . .
C37 C 0.90029(19) 0.43622(17) 0.47656(14) 0.0242(4) Uani 1 1 d . . .
H37A H 0.9042 0.4427 0.5440 0.036 Uiso 1 1 calc R . .
H37B H 0.8775 0.5144 0.4528 0.036 Uiso 1 1 calc R . .
H37C H 0.9871 0.3870 0.4326 0.036 Uiso 1 1 calc R . .
C38 C 0.82221(19) 0.26750(16) 0.52939(13) 0.0243(4) Uani 1 1 d . . .
H38A H 0.8259 0.2852 0.5951 0.036 Uiso 1 1 calc R . .
H38B H 0.9075 0.2112 0.4900 0.036 Uiso 1 1 calc R . .
H38C H 0.7509 0.2339 0.5364 0.036 Uiso 1 1 calc R . .

loop_
_atom_site_aniso_label
_atom_site_aniso_U_11
_atom_site_aniso_U_22
_atom_site_aniso_U_33
_atom_site_aniso_U_23
_atom_site_aniso_U_13
_atom_site_aniso_U_12
O1 0.0290(7) 0.0169(6) 0.0215(7) -0.0008(5) -0.0125(6) -0.0024(5)
O2 0.0385(8) 0.0299(7) 0.0135(6) -0.0005(5) -0.0016(6) -0.0215(6)
N1 0.0206(7) 0.0154(7) 0.0133(7) -0.0003(5) -0.0075(6) -0.0063(6)
C1 0.0206(8) 0.0157(8) 0.0113(8) 0.0023(6) -0.0033(7) -0.0067(7)
C2 0.0239(9) 0.0146(8) 0.0154(8) 0.0013(6) -0.0073(7) -0.0072(7)
C3 0.0244(9) 0.0162(8) 0.0136(8) -0.0015(6) -0.0062(7) -0.0075(7)
C4 0.0196(8) 0.0183(8) 0.0118(8) -0.0007(6) -0.0050(7) -0.0072(7)
C5 0.0260(9) 0.0160(8) 0.0169(9) 0.0006(7) -0.0112(7) -0.0039(7)
C6 0.0238(9) 0.0170(8) 0.0157(9) -0.0025(7) -0.0084(7) -0.0039(7)
C7 0.0213(8) 0.0150(8) 0.0135(8) 0.0015(6) -0.0081(7) -0.0065(7)
C8 0.0297(10) 0.0198(9) 0.0141(8) 0.0015(7) -0.0063(7) -0.0115(7)
C9 0.0230(9) 0.0161(8) 0.0112(8) 0.0016(6) -0.0062(7) -0.0065(7)
C10 0.0325(10) 0.0200(9) 0.0156(9) 0.0020(7) -0.0056(8) -0.0128(8)
C11 0.0328(10) 0.0243(10) 0.0169(9) 0.0038(7) -0.0041(8) -0.0109(8)
C12 0.0346(11) 0.0292(10) 0.0137(9) 0.0027(8) -0.0068(8) -0.0072(8)
C13 0.0387(11) 0.0274(10) 0.0155(9) -0.0026(8) -0.0097(8) -0.0130(9)
C14 0.0316(10) 0.0229(9) 0.0155(9) 0.0003(7) -0.0085(8) -0.0132(8)
C15 0.0235(9) 0.0165(8) 0.0130(8) -0.0005(6) -0.0072(7) -0.0058(7)
C16 0.0302(10) 0.0223(9) 0.0159(9) -0.0004(7) -0.0108(8) -0.0058(8)
C17 0.0299(10) 0.0212(9) 0.0172(9) -0.0010(7) -0.0111(8) -0.0076(8)
C18 0.0271(10) 0.0234(9) 0.0165(9) 0.0023(7) -0.0061(8) -0.0086(8)
O21 0.0305(7) 0.0245(7) 0.0213(7) 0.0065(5) -0.0140(6) -0.0153(6)
O22 0.0376(8) 0.0158(7) 0.0158(7) -0.0002(5) -0.0029(6) -0.0015(6)
N21 0.0213(7) 0.0157(7) 0.0131(7) 0.0021(5) -0.0064(6) -0.0073(6)
C21 0.0218(9) 0.0146(8) 0.0128(8) -0.0018(6) -0.0037(7) -0.0056(7)
C22 0.0252(9) 0.0145(8) 0.0162(9) 0.0017(7) -0.0082(7) -0.0077(7)
C23 0.0251(9) 0.0154(8) 0.0141(8) 0.0025(6) -0.0078(7) -0.0066(7)
C24 0.0207(8) 0.0157(8) 0.0124(8) 0.0008(6) -0.0059(7) -0.0048(7)
C25 0.0270(9) 0.0193(9) 0.0161(9) 0.0023(7) -0.0105(7) -0.0111(7)
C26 0.0235(9) 0.0177(8) 0.0143(8) 0.0027(7) -0.0062(7) -0.0092(7)
C27 0.0237(9) 0.0137(8) 0.0165(9) 0.0025(6) -0.0090(7) -0.0050(7)
C28 0.0307(10) 0.0151(8) 0.0151(9) 0.0015(7) -0.0053(8) -0.0052(7)
C29 0.0244(9) 0.0168(8) 0.0135(8) 0.0019(6) -0.0074(7) -0.0081(7)
C30 0.0344(10) 0.0172(9) 0.0163(9) 0.0007(7) -0.0068(8) -0.0063(8)
C31 0.0439(12) 0.0232(10) 0.0160(9) -0.0017(7) -0.0072(9) -0.0088(9)
C32 0.0454(12) 0.0353(11) 0.0144(9) 0.0005(8) -0.0092(9) -0.0116(10)
C33 0.0462(12) 0.0278(10) 0.0157(9) 0.0079(8) -0.0122(9) -0.0115(9)
C34 0.0348(10) 0.0181(9) 0.0154(9) 0.0038(7) -0.0101(8) -0.0065(8)
C35 0.0254(9) 0.0193(8) 0.0136(8) 0.0020(7) -0.0085(7) -0.0084(7)
C36 0.0305(10) 0.0266(10) 0.0157(9) -0.0020(7) -0.0074(8) -0.0090(8)
C37 0.0327(10) 0.0284(10) 0.0185(9) 0.0040(8) -0.0137(8) -0.0142(8)
C38 0.0333(10) 0.0260(10) 0.0176(9) 0.0040(7) -0.0120(8) -0.0114(8)

loop_
_atom_type_symbol
_atom_type_description
_atom_type_scat_dispersion_real
_atom_type_scat_dispersion_imag
_atom_type_scat_source
C C 0.0033 0.0016 'International Tables Vol C Tables 4.2.6.8 and 6.1.1.4'
H H 0.0000 0.0000 'International Tables Vol C Tables 4.2.6.8 and 6.1.1.4'
N N 0.0061 0.0033 'International Tables Vol C Tables 4.2.6.8 and 6.1.1.4'
O O 0.0106 0.0060 'International Tables Vol C Tables 4.2.6.8 and 6.1.1.4'

loop_
_geom_angle_atom_site_label_1
_geom_angle_atom_site_label_2
_geom_angle_atom_site_label_3
_geom_angle
_geom_angle_site_symmetry_1
_geom_angle_site_symmetry_3
_geom_angle_publ_flag
C8 O2 H2O 105.7(15) . . ?
C1 N1 C6 121.78(14) . . ?
C1 N1 C7 119.49(14) . . ?
C6 N1 C7 118.73(13) . . ?
O1 C1 N1 122.28(15) . . ?
O1 C1 C2 120.31(15) . . ?
N1 C1 C2 117.41(15) . . ?
C1 C2 C3 113.63(13) . . ?
C1 C2 H2A 108.8 . . ?
C3 C2 H2A 108.8 . . ?
C1 C2 H2B 108.8 . . ?
C3 C2 H2B 108.8 . . ?
H2A C2 H2B 107.7 . . ?
C4 C3 C2 114.88(14) . . ?
C4 C3 H3A 108.5 . . ?
C2 C3 H3A 108.5 . . ?
C4 C3 H3B 108.5 . . ?
C2 C3 H3B 108.5 . . ?
H3A C3 H3B 107.5 . . ?
C5 C4 C3 111.58(14) . . ?
C5 C4 C15 112.97(14) . . ?
C3 C4 C15 112.72(13) . . ?
C5 C4 H4 106.3 . . ?
C3 C4 H4 106.3 . . ?
C15 C4 H4 106.3 . . ?
C6 C5 C4 115.52(14) . . ?
C6 C5 H5A 108.4 . . ?
C4 C5 H5A 108.4 . . ?
C6 C5 H5B 108.4 . . ?
C4 C5 H5B 108.4 . . ?
H5A C5 H5B 107.5 . . ?
N1 C6 C5 115.28(14) . . ?
N1 C6 H6A 108.5 . . ?
C5 C6 H6A 108.5 . . ?
N1 C6 H6B 108.5 . . ?
C5 C6 H6B 108.5 . . ?
H6A C6 H6B 107.5 . . ?
N1 C7 C8 110.40(13) . . ?
N1 C7 C9 111.59(13) . . ?
C8 C7 C9 113.37(13) . . ?
N1 C7 H7 107.0 . . ?
C8 C7 H7 107.0 . . ?
C9 C7 H7 107.0 . . ?
O2 C8 C7 109.22(14) . . ?
O2 C8 H8A 109.8 . . ?
C7 C8 H8A 109.8 . . ?
O2 C8 H8B 109.8 . . ?
C7 C8 H8B 109.8 . . ?
H8A C8 H8B 108.3 . . ?
C14 C9 C10 110.18(14) . . ?
C14 C9 C7 111.47(14) . . ?
C10 C9 C7 110.67(13) . . ?
C14 C9 H9 108.1 . . ?
C10 C9 H9 108.1 . . ?
C7 C9 H9 108.1 . . ?
C11 C10 C9 112.35(14) . . ?
C11 C10 H10A 109.1 . . ?
C9 C10 H10A 109.1 . . ?
C11 C10 H10B 109.1 . . ?
C9 C10 H10B 109.1 . . ?
H10A C10 H10B 107.9 . . ?
C12 C11 C10 111.28(15) . . ?
C12 C11 H11A 109.4 . . ?
C10 C11 H11A 109.4 . . ?
C12 C11 H11B 109.4 . . ?
C10 C11 H11B 109.4 . . ?
H11A C11 H11B 108.0 . . ?
C11 C12 C13 110.44(15) . . ?
C11 C12 H12A 109.6 . . ?
C13 C12 H12A 109.6 . . ?
C11 C12 H12B 109.6 . . ?
C13 C12 H12B 109.6 . . ?
H12A C12 H12B 108.1 . . ?
C14 C13 C12 111.70(15) . . ?
C14 C13 H13A 109.3 . . ?
C12 C13 H13A 109.3 . . ?
C14 C13 H13B 109.3 . . ?
C12 C13 H13B 109.3 . . ?
H13A C13 H13B 107.9 . . ?
C13 C14 C9 112.35(15) . . ?
C13 C14 H14A 109.1 . . ?
C9 C14 H14A 109.1 . . ?
C13 C14 H14B 109.1 . . ?
C9 C14 H14B 109.1 . . ?
H14A C14 H14B 107.9 . . ?
C18 C15 C16 108.77(14) . . ?
C18 C15 C17 108.36(14) . . ?
C16 C15 C17 107.99(14) . . ?
C18 C15 C4 112.77(14) . . ?
C16 C15 C4 109.76(14) . . ?
C17 C15 C4 109.07(14) . . ?
C15 C16 H16A 109.5 . . ?
C15 C16 H16B 109.5 . . ?
H16A C16 H16B 109.5 . . ?
C15 C16 H16C 109.5 . . ?
H16A C16 H16C 109.5 . . ?
H16B C16 H16C 109.5 . . ?
C15 C17 H17A 109.5 . . ?
C15 C17 H17B 109.5 . . ?
H17A C17 H17B 109.5 . . ?
C15 C17 H17C 109.5 . . ?
H17A C17 H17C 109.5 . . ?
H17B C17 H17C 109.5 . . ?
C15 C18 H18A 109.5 . . ?
C15 C18 H18B 109.5 . . ?
H18A C18 H18B 109.5 . . ?
C15 C18 H18C 109.5 . . ?
H18A C18 H18C 109.5 . . ?
H18B C18 H18C 109.5 . . ?
C28 O22 H22O 107.3(15) . . ?
C21 N21 C26 121.98(14) . . ?
C21 N21 C27 119.37(14) . . ?
C26 N21 C27 118.65(13) . . ?
O21 C21 N21 122.07(16) . . ?
O21 C21 C22 120.25(15) . . ?
N21 C21 C22 117.68(15) . . ?
C21 C22 C23 113.81(14) . . ?
C21 C22 H22A 108.8 . . ?
C23 C22 H22A 108.8 . . ?
C21 C22 H22B 108.8 . . ?
C23 C22 H22B 108.8 . . ?
H22A C22 H22B 107.7 . . ?
C24 C23 C22 114.31(14) . . ?
C24 C23 H23A 108.7 . . ?
C22 C23 H23A 108.7 . . ?
C24 C23 H23B 108.7 . . ?
C22 C23 H23B 108.7 . . ?
H23A C23 H23B 107.6 . . ?
C23 C24 C25 111.50(14) . . ?
C23 C24 C35 112.92(14) . . ?
C25 C24 C35 113.00(13) . . ?
C23 C24 H24 106.3 . . ?
C25 C24 H24 106.3 . . ?
C35 C24 H24 106.3 . . ?
C26 C25 C24 114.71(14) . . ?
C26 C25 H25A 108.6 . . ?
C24 C25 H25A 108.6 . . ?
C26 C25 H25B 108.6 . . ?
C24 C25 H25B 108.6 . . ?
H25A C25 H25B 107.6 . . ?
N21 C26 C25 115.64(14) . . ?
N21 C26 H26A 108.4 . . ?
C25 C26 H26A 108.4 . . ?
N21 C26 H26B 108.4 . . ?
C25 C26 H26B 108.4 . . ?
H26A C26 H26B 107.4 . . ?
N21 C27 C28 110.31(14) . . ?
N21 C27 C29 110.85(14) . . ?
C28 C27 C29 114.14(14) . . ?
N21 C27 H27 107.1 . . ?
C28 C27 H27 107.1 . . ?
C29 C27 H27 107.1 . . ?
O22 C28 C27 108.29(14) . . ?
O22 C28 H28A 110.0 . . ?
C27 C28 H28A 110.0 . . ?
O22 C28 H28B 110.0 . . ?
C27 C28 H28B 110.0 . . ?
H28A C28 H28B 108.4 . . ?
C30 C29 C34 109.90(14) . . ?
C30 C29 C27 110.58(14) . . ?
C34 C29 C27 112.17(14) . . ?
C30 C29 H29 108.0 . . ?
C34 C29 H29 108.0 . . ?
C27 C29 H29 108.0 . . ?
C31 C30 C29 112.05(15) . . ?
C31 C30 H30A 109.2 . . ?
C29 C30 H30A 109.2 . . ?
C31 C30 H30B 109.2 . . ?
C29 C30 H30B 109.2 . . ?
H30A C30 H30B 107.9 . . ?
C32 C31 C30 111.34(16) . . ?
C32 C31 H31A 109.4 . . ?
C30 C31 H31A 109.4 . . ?
C32 C31 H31B 109.4 . . ?
C30 C31 H31B 109.4 . . ?
H31A C31 H31B 108.0 . . ?
C31 C32 C33 110.67(16) . . ?
C31 C32 H32A 109.5 . . ?
C33 C32 H32A 109.5 . . ?
C31 C32 H32B 109.5 . . ?
C33 C32 H32B 109.5 . . ?
H32A C32 H32B 108.1 . . ?
C34 C33 C32 111.62(16) . . ?
C34 C33 H33A 109.3 . . ?
C32 C33 H33A 109.3 . . ?
C34 C33 H33B 109.3 . . ?
C32 C33 H33B 109.3 . . ?
H33A C33 H33B 108.0 . . ?
C33 C34 C29 111.81(15) . . ?
C33 C34 H34A 109.3 . . ?
C29 C34 H34A 109.3 . . ?
C33 C34 H34B 109.3 . . ?
C29 C34 H34B 109.3 . . ?
H34A C34 H34B 107.9 . . ?
C37 C35 C36 108.85(14) . . ?
C37 C35 C38 107.61(15) . . ?
C36 C35 C38 108.60(14) . . ?
C37 C35 C24 109.80(14) . . ?
C36 C35 C24 112.04(14) . . ?
C38 C35 C24 109.83(14) . . ?
C35 C36 H36A 109.5 . . ?
C35 C36 H36B 109.5 . . ?
H36A C36 H36B 109.5 . . ?
C35 C36 H36C 109.5 . . ?
H36A C36 H36C 109.5 . . ?
H36B C36 H36C 109.5 . . ?
C35 C37 H37A 109.5 . . ?
C35 C37 H37B 109.5 . . ?
H37A C37 H37B 109.5 . . ?
C35 C37 H37C 109.5 . . ?
H37A C37 H37C 109.5 . . ?
H37B C37 H37C 109.5 . . ?
C35 C38 H38A 109.5 . . ?
C35 C38 H38B 109.5 . . ?
H38A C38 H38B 109.5 . . ?
C35 C38 H38C 109.5 . . ?
H38A C38 H38C 109.5 . . ?
H38B C38 H38C 109.5 . . ?

loop_
_geom_bond_atom_site_label_1
_geom_bond_atom_site_label_2
_geom_bond_distance
_geom_bond_site_symmetry_2
_geom_bond_publ_flag
O1 C1 1.239(2) . ?
O2 C8 1.411(2) . ?
O2 H2O 0.88(2) . ?
N1 C1 1.341(2) . ?
N1 C6 1.465(2) . ?
N1 C7 1.478(2) . ?
C1 C2 1.514(2) . ?
C2 C3 1.539(2) . ?
C2 H2A 0.9900 . ?
C2 H2B 0.9900 . ?
C3 C4 1.532(2) . ?
C3 H3A 0.9900 . ?
C3 H3B 0.9900 . ?
C4 C5 1.532(2) . ?
C4 C15 1.560(2) . ?
C4 H4 1.0000 . ?
C5 C6 1.528(2) . ?
C5 H5A 0.9900 . ?
C5 H5B 0.9900 . ?
C6 H6A 0.9900 . ?
C6 H6B 0.9900 . ?
C7 C8 1.522(2) . ?
C7 C9 1.536(2) . ?
C7 H7 1.0000 . ?
C8 H8A 0.9900 . ?
C8 H8B 0.9900 . ?
C9 C14 1.533(2) . ?
C9 C10 1.533(2) . ?
C9 H9 1.0000 . ?
C10 C11 1.523(2) . ?
C10 H10A 0.9900 . ?
C10 H10B 0.9900 . ?
C11 C12 1.521(3) . ?
C11 H11A 0.9900 . ?
C11 H11B 0.9900 . ?
C12 C13 1.523(3) . ?
C12 H12A 0.9900 . ?
C12 H12B 0.9900 . ?
C13 C14 1.522(2) . ?
C13 H13A 0.9900 . ?
C13 H13B 0.9900 . ?
C14 H14A 0.9900 . ?
C14 H14B 0.9900 . ?
C15 C18 1.531(2) . ?
C15 C16 1.538(2) . ?
C15 C17 1.540(2) . ?
C16 H16A 0.9800 . ?
C16 H16B 0.9800 . ?
C16 H16C 0.9800 . ?
C17 H17A 0.9800 . ?
C17 H17B 0.9800 . ?
C17 H17C 0.9800 . ?
C18 H18A 0.9800 . ?
C18 H18B 0.9800 . ?
C18 H18C 0.9800 . ?
O21 C21 1.239(2) . ?
O22 C28 1.410(2) . ?
O22 H22O 0.86(2) . ?
N21 C21 1.342(2) . ?
N21 C26 1.463(2) . ?
N21 C27 1.479(2) . ?
C21 C22 1.515(2) . ?
C22 C23 1.541(2) . ?
C22 H22A 0.9900 . ?
C22 H22B 0.9900 . ?
C23 C24 1.531(2) . ?
C23 H23A 0.9900 . ?
C23 H23B 0.9900 . ?
C24 C25 1.536(2) . ?
C24 C35 1.560(2) . ?
C24 H24 1.0000 . ?
C25 C26 1.530(2) . ?
C25 H25A 0.9900 . ?
C25 H25B 0.9900 . ?
C26 H26A 0.9900 . ?
C26 H26B 0.9900 . ?
C27 C28 1.524(2) . ?
C27 C29 1.537(2) . ?
C27 H27 1.0000 . ?
C28 H28A 0.9900 . ?
C28 H28B 0.9900 . ?
C29 C30 1.530(2) . ?
C29 C34 1.534(2) . ?
C29 H29 1.0000 . ?
C30 C31 1.526(3) . ?
C30 H30A 0.9900 . ?
C30 H30B 0.9900 . ?
C31 C32 1.521(3) . ?
C31 H31A 0.9900 . ?
C31 H31B 0.9900 . ?
C32 C33 1.527(3) . ?
C32 H32A 0.9900 . ?
C32 H32B 0.9900 . ?
C33 C34 1.526(3) . ?
C33 H33A 0.9900 . ?
C33 H33B 0.9900 . ?
C34 H34A 0.9900 . ?
C34 H34B 0.9900 . ?
C35 C37 1.528(2) . ?
C35 C36 1.533(2) . ?
C35 C38 1.539(2) . ?
C36 H36A 0.9800 . ?
C36 H36B 0.9800 . ?
C36 H36C 0.9800 . ?
C37 H37A 0.9800 . ?
C37 H37B 0.9800 . ?
C37 H37C 0.9800 . ?
C38 H38A 0.9800 . ?
C38 H38B 0.9800 . ?
C38 H38C 0.9800 . ?

loop_
_geom_hbond_atom_site_label_D
_geom_hbond_atom_site_label_H
_geom_hbond_atom_site_label_A
_geom_hbond_distance_DH
_geom_hbond_distance_HA
_geom_hbond_distance_DA
_geom_hbond_angle_DHA
_geom_hbond_site_symmetry_A
O2 H2O O21 0.88(2) 1.81(2) 2.6844(17) 175(2) .
O22 H22O O1 0.86(2) 1.84(2) 2.6901(18) 176(2) 1_565

loop_
_geom_torsion_atom_site_label_1
_geom_torsion_atom_site_label_2
_geom_torsion_atom_site_label_3
_geom_torsion_atom_site_label_4
_geom_torsion
_geom_torsion_site_symmetry_1
_geom_torsion_site_symmetry_2
_geom_torsion_site_symmetry_3
_geom_torsion_site_symmetry_4
_geom_torsion_publ_flag
C6 N1 C1 O1 -179.14(15) . . . . ?
C7 N1 C1 O1 0.3(2) . . . . ?
C6 N1 C1 C2 1.1(2) . . . . ?
C7 N1 C1 C2 -179.50(14) . . . . ?
O1 C1 C2 C3 -112.06(17) . . . . ?
N1 C1 C2 C3 67.7(2) . . . . ?
C1 C2 C3 C4 -85.00(18) . . . . ?
C2 C3 C4 C5 60.25(18) . . . . ?
C2 C3 C4 C15 -171.39(14) . . . . ?
C3 C4 C5 C6 -57.76(19) . . . . ?
C15 C4 C5 C6 174.01(14) . . . . ?
C1 N1 C6 C5 -68.5(2) . . . . ?
C7 N1 C6 C5 112.03(16) . . . . ?
C4 C5 C6 N1 81.08(19) . . . . ?
C1 N1 C7 C8 125.04(16) . . . . ?
C6 N1 C7 C8 -55.51(19) . . . . ?
C1 N1 C7 C9 -107.93(17) . . . . ?
C6 N1 C7 C9 71.52(18) . . . . ?
N1 C7 C8 O2 -49.71(19) . . . . ?
C9 C7 C8 O2 -175.74(14) . . . . ?
N1 C7 C9 C14 176.59(14) . . . . ?
C8 C7 C9 C14 -58.01(19) . . . . ?
N1 C7 C9 C10 53.59(18) . . . . ?
C8 C7 C9 C10 178.99(15) . . . . ?
C14 C9 C10 C11 53.5(2) . . . . ?
C7 C9 C10 C11 177.28(15) . . . . ?
C9 C10 C11 C12 -56.0(2) . . . . ?
C10 C11 C12 C13 56.2(2) . . . . ?
C11 C12 C13 C14 -55.9(2) . . . . ?
C12 C13 C14 C9 55.1(2) . . . . ?
C10 C9 C14 C13 -53.0(2) . . . . ?
C7 C9 C14 C13 -176.32(15) . . . . ?
C5 C4 C15 C18 67.50(19) . . . . ?
C3 C4 C15 C18 -60.14(18) . . . . ?
C5 C4 C15 C16 -53.95(19) . . . . ?
C3 C4 C15 C16 178.42(14) . . . . ?
C5 C4 C15 C17 -172.07(14) . . . . ?
C3 C4 C15 C17 60.29(18) . . . . ?
C26 N21 C21 O21 -179.38(15) . . . . ?
C27 N21 C21 O21 0.4(2) . . . . ?
C26 N21 C21 C22 1.0(2) . . . . ?
C27 N21 C21 C22 -179.21(14) . . . . ?
O21 C21 C22 C23 -112.57(18) . . . . ?
N21 C21 C22 C23 67.0(2) . . . . ?
C21 C22 C23 C24 -85.05(18) . . . . ?
C22 C23 C24 C25 62.08(19) . . . . ?
C22 C23 C24 C35 -169.42(14) . . . . ?
C23 C24 C25 C26 -59.47(19) . . . . ?
C35 C24 C25 C26 172.08(14) . . . . ?
C21 N21 C26 C25 -68.0(2) . . . . ?
C27 N21 C26 C25 112.22(16) . . . . ?
C24 C25 C26 N21 81.27(19) . . . . ?
C21 N21 C27 C28 124.98(16) . . . . ?
C26 N21 C27 C28 -55.27(19) . . . . ?
C21 N21 C27 C29 -107.61(17) . . . . ?
C26 N21 C27 C29 72.15(18) . . . . ?
N21 C27 C28 O22 -49.86(19) . . . . ?
C29 C27 C28 O22 -175.44(14) . . . . ?
N21 C27 C29 C30 56.16(19) . . . . ?
C28 C27 C29 C30 -178.55(15) . . . . ?
N21 C27 C29 C34 179.23(14) . . . . ?
C28 C27 C29 C34 -55.5(2) . . . . ?
C34 C29 C30 C31 55.1(2) . . . . ?
C27 C29 C30 C31 179.48(15) . . . . ?
C29 C30 C31 C32 -56.3(2) . . . . ?
C30 C31 C32 C33 55.4(2) . . . . ?
C31 C32 C33 C34 -55.3(2) . . . . ?
C32 C33 C34 C29 55.6(2) . . . . ?
C30 C29 C34 C33 -54.7(2) . . . . ?
C27 C29 C34 C33 -178.16(15) . . . . ?
C23 C24 C35 C37 -179.03(14) . . . . ?
C25 C24 C35 C37 -51.32(19) . . . . ?
C23 C24 C35 C36 -57.95(18) . . . . ?
C25 C24 C35 C36 69.76(18) . . . . ?
C23 C24 C35 C38 62.83(18) . . . . ?
C25 C24 C35 C38 -169.46(15) . . . . ?
